data_4061213
_journal_name_full Organometallics
_journal_paper_doi 10.1021/om049237k
_journal_year 2004
_chemical_formula_sum 'C38 H54 O2 Ru3'
_chemical_formula_weight 846.02
_space_group_IT_number 64
_symmetry_cell_setting orthorhombic
_symmetry_space_group_name_Hall '-C 2ac 2'
_symmetry_space_group_name_H-M 'C m c a'
_cell_angle_alpha 90.00
_cell_angle_beta 90.00
_cell_angle_gamma 90.00
_cell_formula_units_Z 8
_cell_length_a 17.295(4)
_cell_length_b 18.001(4)
_cell_length_c 22.410(5)
_cell_measurement_temperature 223(2)
_cell_volume 6977(3)
_diffrn_ambient_temperature 223(2)
_exptl_crystal_density_diffrn 1.611
_cod_depositor_comments
;
The following automatic conversions were performed:
'_symmetry_cell_setting' value 'Orthorhombic' changed to 'orthorhombic'
according to '/home/saulius/struct/CIF-dictionaries/cif_core.dic'
dictionary named 'cif_core.dic' version 2.4.1 from 2010-06-29.

Automatic conversion script
Id: cif_fix_enum 1527 2010-12-29 10:47:43Z saulius 
;
_cod_original_sg_symbol_H-M 'C c m b'
_cod_database_code 4061213

loop_
_symmetry_equiv_pos_as_xyz
'x, y, z'
'x, -y, -z'
'x, y+1/2, -z+1/2'
'x, -y+1/2, z+1/2'
'x+1/2, y+1/2, z'
'x+1/2, -y+1/2, -z'
'x+1/2, y+1, -z+1/2'
'x+1/2, -y+1, z+1/2'
'-x, -y, -z'
'-x, y, z'
'-x, -y-1/2, z-1/2'
'-x, y-1/2, -z-1/2'
'-x+1/2, -y+1/2, -z'
'-x+1/2, y+1/2, z'
'-x+1/2, -y, z-1/2'
'-x+1/2, y, -z-1/2'

loop_
_atom_site_label
_atom_site_type_symbol
_atom_site_fract_x
_atom_site_fract_y
_atom_site_fract_z
_atom_site_U_iso_or_equiv
_atom_site_adp_type
_atom_site_occupancy
_atom_site_symmetry_multiplicity
_atom_site_calc_flag
_atom_site_refinement_flags
_atom_site_disorder_assembly
_atom_site_disorder_group
Ru1 Ru 0.57614(3) 0.74824(3) 0.39294(3) 0.0453(2) Uani 1 1 d . . .
Ru2 Ru 0.5000 0.63590(5) 0.33119(4) 0.0470(3) Uani 1 2 d S . .
C1A C 0.5387(4) 0.7487(4) 0.3055(4) 0.0534(19) Uiso 0.50 1 d P . 1
C2A C 0.5813(10) 0.7810(11) 0.2517(8) 0.044(4) Uiso 0.50 1 d P A 1
C3A C 0.5332(11) 0.7748(13) 0.1917(10) 0.085(7) Uiso 0.50 1 d P . 1
C1B C 0.5387(4) 0.7487(4) 0.3055(4) 0.0534(19) Uiso 0.50 1 d P . 2
C2B C 0.5881(13) 0.7570(12) 0.2499(11) 0.065(6) Uiso 0.50 1 d P B 2
C3B C 0.5396(10) 0.8129(12) 0.2060(9) 0.068(5) Uiso 0.50 1 d P . 2
C4 C 0.5000 0.6632(6) 0.4238(5) 0.049(3) Uani 1 2 d S . .
C5 C 0.5000 0.8330(8) 0.3815(6) 0.065(3) Uani 1 2 d S . .
C6A C 0.6404(5) 0.7473(5) 0.4853(4) 0.060(5) Uiso 0.524(16) 1 d PG . 1
C7A C 0.6812(5) 0.7034(5) 0.4407(4) 0.071(7) Uiso 0.524(16) 1 d PG . 1
C8A C 0.7017(5) 0.7524(5) 0.3915(4) 0.069(6) Uiso 0.524(16) 1 d PG . 1
C9A C 0.6735(5) 0.8266(5) 0.4056(4) 0.056(4) Uiso 0.524(16) 1 d PG . 1
C10A C 0.6356(5) 0.8235(4) 0.4636(4) 0.046(4) Uiso 0.524(16) 1 d PG . 1
C11A C 0.6078(8) 0.7181(8) 0.5452(5) 0.083(6) Uiso 0.524(16) 1 d PG . 1
C12A C 0.6997(9) 0.6194(7) 0.4449(6) 0.103(7) Uiso 0.524(16) 1 d PG . 1
C13A C 0.7457(8) 0.7297(8) 0.3341(6) 0.092(6) Uiso 0.524(16) 1 d PG . 1
C14A C 0.6823(8) 0.8966(7) 0.3660(6) 0.097(7) Uiso 0.524(16) 1 d PG . 1
C15A C 0.5970(7) 0.8894(7) 0.4965(7) 0.099(7) Uiso 0.524(16) 1 d PG . 1
C6B C 0.6373(6) 0.7697(6) 0.4806(4) 0.063(6) Uiso 0.476(16) 1 d PG . 2
C7B C 0.6725(5) 0.7058(5) 0.4515(4) 0.052(5) Uiso 0.476(16) 1 d PG . 2
C8B C 0.7035(5) 0.7302(5) 0.3943(4) 0.053(5) Uiso 0.476(16) 1 d PG . 2
C9B C 0.6876(6) 0.8092(5) 0.3881(5) 0.059(5) Uiso 0.476(16) 1 d PG . 2
C10B C 0.6466(6) 0.8337(5) 0.4414(5) 0.077(6) Uiso 0.476(16) 1 d PG . 2
C11B C 0.5970(9) 0.7698(10) 0.5423(6) 0.111(9) Uiso 0.476(16) 1 d PG . 2
C12B C 0.6762(9) 0.6258(7) 0.4768(7) 0.084(7) Uiso 0.476(16) 1 d PG . 2
C13B C 0.7461(8) 0.6808(9) 0.3483(6) 0.082(7) Uiso 0.476(16) 1 d PG . 2
C14B C 0.7102(9) 0.8586(8) 0.3343(7) 0.111(9) Uiso 0.476(16) 1 d PG . 2
C15B C 0.6181(9) 0.9136(8) 0.4542(8) 0.111(9) Uiso 0.476(16) 1 d PG . 2
C16 C 0.5171(5) 0.5558(4) 0.2529(4) 0.062(4) Uiso 0.50 1 d PG . .
C17 C 0.5704(5) 0.5333(5) 0.2958(4) 0.059(4) Uiso 0.50 1 d PG . .
C18 C 0.5295(5) 0.5095(4) 0.3458(4) 0.065(5) Uiso 0.50 1 d PG . .
C18* C 0.4509(5) 0.5173(5) 0.3337(4) 0.071(5) Uiso 0.50 1 d PG . .
C17* C 0.4433(5) 0.5460(5) 0.2763(4) 0.064(4) Uiso 0.50 1 d PG . .
C19 C 0.5357(7) 0.5851(7) 0.1929(6) 0.168(14) Uiso 0.50 1 d PG . .
C20 C 0.6555(7) 0.5344(9) 0.2894(6) 0.107(8) Uiso 0.50 1 d PG . .
C21 C 0.5635(7) 0.4809(8) 0.4018(5) 0.105(7) Uiso 0.50 1 d PG . .
C21* C 0.3868(7) 0.4985(8) 0.3748(6) 0.125(9) Uiso 0.50 1 d PG . .
C20* C 0.3696(7) 0.5630(9) 0.2456(6) 0.140(10) Uiso 0.50 1 d PG . .
O1 O 0.5000 0.6240(5) 0.4664(3) 0.060(2) Uani 1 2 d S . .
O2 O 0.5000 0.8990(5) 0.3721(5) 0.089(3) Uani 1 2 d S . .

loop_
_atom_site_aniso_label
_atom_site_aniso_U_11
_atom_site_aniso_U_22
_atom_site_aniso_U_33
_atom_site_aniso_U_23
_atom_site_aniso_U_13
_atom_site_aniso_U_12
Ru1 0.0318(3) 0.0596(4) 0.0446(4) -0.0006(3) -0.0028(2) -0.0027(3)
Ru2 0.0437(4) 0.0529(6) 0.0445(5) -0.0022(5) 0.000 0.000
C4 0.046(6) 0.058(7) 0.044(6) 0.003(5) 0.000 0.000
C5 0.067(8) 0.062(8) 0.065(8) 0.005(6) 0.000 0.000
O1 0.045(4) 0.084(6) 0.050(5) 0.009(4) 0.000 0.000
O2 0.074(6) 0.053(6) 0.141(9) 0.022(6) 0.000 0.000

loop_
_geom_bond_atom_site_label_1
_geom_bond_atom_site_label_2
_geom_bond_distance
_geom_bond_site_symmetry_2
_geom_bond_publ_flag
Ru1 C5 2.031(11) . ?
Ru1 C1A 2.063(8) . ?
Ru1 C4 2.134(9) . ?
Ru1 C8A 2.173(9) . ?
Ru1 C9A 2.215(9) . ?
Ru1 C9B 2.221(10) . ?
Ru1 C8B 2.227(9) . ?
Ru1 C10B 2.243(10) . ?
Ru1 C7B 2.254(9) . ?
Ru1 C7A 2.259(9) . ?
Ru1 C6B 2.263(10) . ?
Ru2 C4 2.132(11) . ?
Ru2 C1B 2.214(8) 10_655 ?
Ru2 C1A 2.214(8) 10_655 ?
Ru2 C1A 2.214(8) . ?
Ru2 C17* 2.257(8) 10_655 ?
Ru2 C17* 2.257(9) . ?
Ru2 C16 2.290(8) 10_655 ?
Ru2 C16 2.290(8) . ?
Ru2 C18* 2.297(9) . ?
Ru2 C18* 2.297(8) 10_655 ?
Ru2 C17 2.350(9) 10_655 ?
C1A C1A 1.340(15) 10_655 ?
C1A C2A 1.528(19) . ?
C2A C3A 1.58(3) . ?
C3A C3A 1.15(4) 10_655 ?
C2B C3B 1.64(3) . ?
C3B C3B 1.37(4) 10_655 ?
C4 O1 1.188(12) . ?
C4 Ru1 2.134(9) 10_655 ?
C5 O2 1.208(15) . ?
C5 Ru1 2.031(11) 10_655 ?
C6A C10A 1.457(5) . ?
C6A C7A 1.457(5) . ?
C6A C11A 1.548(5) . ?
C7A C8A 1.457(5) . ?
C7A C12A 1.548(5) . ?
C8A C9A 1.457(5) . ?
C8A C13A 1.548(6) . ?
C9A C10A 1.457(5) . ?
C9A C14A 1.548(5) . ?
C10A C15A 1.548(5) . ?
C6B C7B 1.456(6) . ?
C6B C10B 1.456(6) . ?
C6B C11B 1.548(6) . ?
C7B C8B 1.456(6) . ?
C7B C12B 1.548(6) . ?
C8B C9B 1.456(6) . ?
C8B C13B 1.548(6) . ?
C9B C10B 1.456(6) . ?
C9B C14B 1.548(6) . ?
C10B C15B 1.548(6) . ?
C16 C16 0.593(16) 10_655 ?
C16 C17* 0.881(12) 10_655 ?
C16 C17 1.392(5) . ?
C16 C17* 1.392(5) . ?
C16 C19 1.480(5) . ?
C16 C19 1.709(12) 10_655 ?
C16 C17 1.839(12) 10_655 ?
C16 C20* 1.969(19) 10_655 ?
C16 C18* 2.017(7) 10_655 ?
C17 C17* 0.546(8) 10_655 ?
C17 C18* 0.970(8) 10_655 ?
C17 C18 1.392(5) . ?
C17 C20 1.480(5) . ?
C17 C20* 1.620(12) 10_655 ?
C17 C16 1.839(14) 10_655 ?
C17 C21* 2.018(8) 10_655 ?
C18 C18* 0.455(12) 10_655 ?
C18 C18 1.020(17) 10_655 ?
C18 C18* 1.392(5) . ?
C18 C21 1.480(5) . ?
C18 C21* 1.599(18) 10_655 ?
C18 C17* 1.753(6) 10_655 ?
C18* C18 0.455(14) 10_655 ?
C18* C17 0.970(6) 10_655 ?
C18* C17* 1.392(5) . ?
C18* C21* 1.480(5) . ?
C18* C21 1.680(6) 10_655 ?
C18* C18* 1.697(16) 10_655 ?
C18* C16 2.017(9) 10_655 ?
C17* C17 0.546(7) 10_655 ?
C17* C16 0.881(14) 10_655 ?
C17* C20* 1.480(5) . ?
C17* C20 1.75(2) 10_655 ?
C17* C18 1.753(9) 10_655 ?
C17* C17* 1.961(15) 10_655 ?
C17* C19 2.031(9) 10_655 ?
C19 C19 1.24(2) 10_655 ?
C19 C16 1.709(11) 10_655 ?
C19 C17* 2.031(7) 10_655 ?
C20 C20* 1.190(12) 10_655 ?
C20 C17* 1.747(19) 10_655 ?
C21 C21* 1.098(16) 10_655 ?
C21 C18* 1.680(7) 10_655 ?
C21* C21 1.10(2) 10_655 ?
C21* C18 1.599(18) 10_655 ?
C21* C17 2.018(12) 10_655 ?
C20* C20 1.190(6) 10_655 ?
C20* C17 1.620(15) 10_655 ?
C20* C16 1.969(18) 10_655 ?
